data_7108613
loop_
_publ_author_name
'Leigh Loots'
'Helene Wahl'
'Leandi van der Westhuizen'
'Delia A. Haynes'
'Tanya le Roex'

_publ_section_title
;
 Interconversion between different stoichiometric forms of a
 three-component crystal via liquid-assisted grinding
;
_journal_name_full Chem.Commun.
_journal_page_first 11507
_journal_paper_doi 10.1039/c2cc36313e
_journal_volume 48
_journal_year 2012
_chemical_formula_moiety 'C23 H14 O6, 2(C6 H13 N2), 2.7(H2 O)'
_chemical_formula_sum 'C35 H45.4 N4 O8.7'
_chemical_formula_weight 661.35
_chemical_name_common \3
_chemical_name_systematic
;
?
;
_space_group_IT_number 14
_symmetry_cell_setting monoclinic
_symmetry_space_group_name_Hall '-P 2ybc'
_symmetry_space_group_name_H-M 'P 1 21/c 1'
_atom_sites_solution_hydrogens geom
_atom_sites_solution_primary direct
_atom_sites_solution_secondary difmap
_audit_creation_method SHELXL-97
_audit_update_record
;
2012-08-28 # Formatted by publCIF
;
_cell_angle_alpha 90.00
_cell_angle_beta 122.434(3)
_cell_angle_gamma 90.00
_cell_formula_units_Z 4
_cell_length_a 11.419(3)
_cell_length_b 18.531(4)
_cell_length_c 17.890(4)
_cell_measurement_reflns_used 9953
_cell_measurement_temperature 100(2)
_cell_measurement_theta_max 28.65
_cell_measurement_theta_min 2.37
_cell_volume 3195.1(13)
_computing_cell_refinement 'SAINT (Bruker, 2009)'
_computing_data_collection 'APEX2 (Bruker, 2009)'
_computing_data_reduction SAINT
_computing_molecular_graphics 'X-Seed (Barbour, 2001; Atwood & Barbour, 2003)'
_computing_structure_refinement 'SHELXL-97 (Sheldrick, 1997)'
_computing_structure_solution 'SHELXS-97 (Sheldrick, 1990)'
_diffrn_ambient_temperature 100(2)
_diffrn_measured_fraction_theta_full 0.999
_diffrn_measured_fraction_theta_max 0.934
_diffrn_measurement_device_type 'Bruker APEX CCD area -detector'
_diffrn_measurement_method \w
_diffrn_radiation_monochromator graphite
_diffrn_radiation_source 'fine-focus sealed tube'
_diffrn_radiation_type MoK\a
_diffrn_radiation_wavelength 0.71073
_diffrn_reflns_av_R_equivalents 0.0258
_diffrn_reflns_av_sigmaI/netI 0.0209
_diffrn_reflns_limit_h_max 15
_diffrn_reflns_limit_h_min -15
_diffrn_reflns_limit_k_max 24
_diffrn_reflns_limit_k_min -24
_diffrn_reflns_limit_l_max 23
_diffrn_reflns_limit_l_min -23
_diffrn_reflns_number 38459
_diffrn_reflns_theta_full 26.00
_diffrn_reflns_theta_max 28.89
_diffrn_reflns_theta_min 1.74
_diffrn_standards_number 0
_exptl_absorpt_coefficient_mu 0.099
_exptl_absorpt_correction_T_max 0.9845
_exptl_absorpt_correction_T_min 0.9591
_exptl_absorpt_correction_type multi-scan
_exptl_absorpt_process_details 'SADABS, 2009'
_exptl_crystal_colour colourless
_exptl_crystal_density_diffrn 1.375
_exptl_crystal_density_method 'not measured'
_exptl_crystal_description block
_exptl_crystal_F_000 1412
_exptl_crystal_size_max 0.43
_exptl_crystal_size_mid 0.34
_exptl_crystal_size_min 0.16
_refine_diff_density_max 0.374
_refine_diff_density_min -0.333
_refine_diff_density_rms 0.044
_refine_ls_extinction_method none
_refine_ls_goodness_of_fit_ref 1.023
_refine_ls_hydrogen_treatment mixed
_refine_ls_matrix_type full
_refine_ls_number_parameters 535
_refine_ls_number_reflns 7865
_refine_ls_number_restraints 0
_refine_ls_restrained_S_all 1.023
_refine_ls_R_factor_all 0.0530
_refine_ls_R_factor_gt 0.0427
_refine_ls_shift/su_max 0.002
_refine_ls_shift/su_mean 0.000
_refine_ls_structure_factor_coef Fsqd
_refine_ls_weighting_details 'calc w=1/[\s^2^(Fo^2^)+(0.0493P)^2^+1.6007P] where P=(Fo^2^+2Fc^2^)/3'
_refine_ls_weighting_scheme calc
_refine_ls_wR_factor_gt 0.1045
_refine_ls_wR_factor_ref 0.1112
_reflns_number_gt 6545
_reflns_number_total 7865
_reflns_threshold_expression >2\s(I)
_cod_data_source_file c2cc36313e.txt
_cod_data_source_block 3.CIF
_cod_original_cell_volume 3195.2(13)
_cod_original_sg_symbol_H-M P21/c
_cod_original_formula_sum 'C35 H45.40 N4 O8.70'
_cod_database_code 7108613

loop_
_symmetry_equiv_pos_as_xyz
'x, y, z'
'-x, y+1/2, -z+1/2'
'-x, -y, -z'
'x, -y-1/2, z-1/2'

loop_
_atom_site_label
_atom_site_type_symbol
_atom_site_fract_x
_atom_site_fract_y
_atom_site_fract_z
_atom_site_U_iso_or_equiv
_atom_site_adp_type
_atom_site_occupancy
_atom_site_symmetry_multiplicity
_atom_site_calc_flag
_atom_site_refinement_flags
_atom_site_disorder_assembly
_atom_site_disorder_group
O1 O -0.35678(16) 0.37125(7) -0.22747(9) 0.0252(3) Uani 0.80 1 d P A 1
C1 C -0.3306(2) 0.40140(9) -0.15775(15) 0.0196(4) Uani 0.80 1 d P A 1
O2 O -0.3767(2) 0.37925(11) -0.11013(14) 0.0256(4) Uani 0.80 1 d P A 1
C2 C -0.24504(14) 0.46844(7) -0.12518(9) 0.0238(3) Uani 1 1 d . . .
O3 O -0.26088(11) 0.48158(5) 0.00320(7) 0.0270(2) Uani 1 1 d . . .
C3 C -0.21420(13) 0.50711(7) -0.04709(9) 0.0207(3) Uani 1 1 d . A .
H3 H -0.310(2) 0.4389(14) -0.0258(16) 0.066(7) Uiso 1 1 d . B 1
H9W2 H 0.163(3) 0.6377(15) 0.3130(18) 0.027(7) Uiso 0.70 1 d P C 1
H8W1 H -0.462(2) 0.4351(13) -0.3316(16) 0.057(7) Uiso 1 1 d . . .
H9W1 H 0.120(3) 0.6765(16) 0.254(2) 0.042(9) Uiso 0.70 1 d P D 1
O4 O 0.04739(9) 0.73882(5) 0.12867(6) 0.0218(2) Uani 1 1 d . . .
C4 C -0.13852(13) 0.57080(6) -0.02273(8) 0.0174(2) Uani 1 1 d . . .
H4 H 0.082(2) 0.7890(12) 0.1454(14) 0.053(6) Uiso 1 1 d . . .
H1A H -0.466(2) 0.2933(13) -0.1654(15) 0.058(6) Uiso 1 1 d . . .
H1B H 0.017(3) 1.0071(14) 0.1203(17) 0.042(7) Uiso 0.75 1 d P E 1
H8W2 H -0.507(2) 0.5029(13) -0.3653(14) 0.055(6) Uiso 1 1 d . . .
H7W1 H -0.247(2) 1.0086(14) 0.0785(15) 0.064(7) Uiso 1 1 d . . .
O5 O 0.07216(10) 0.87329(5) 0.14027(6) 0.0241(2) Uani 1 1 d . . .
C5 C -0.08415(12) 0.59519(7) -0.07377(8) 0.0171(2) Uani 1 1 d . A .
O6 O -0.11217(10) 0.94496(5) 0.07327(7) 0.0260(2) Uani 1 1 d . . .
C6 C 0.00376(13) 0.65665(7) -0.05007(8) 0.0197(2) Uani 1 1 d . . .
H6 H 0.0286 0.6828 0.0021 0.024 Uiso 1 1 calc R A .
O7 O -0.27517(13) 1.05010(6) 0.09282(8) 0.0364(3) Uani 1 1 d . . .
C7 C 0.05315(14) 0.67882(8) -0.10138(9) 0.0245(3) Uani 1 1 d . A .
H7 H 0.1124 0.7197 -0.0837 0.029 Uiso 1 1 calc R . .
O8 O -0.48855(11) 0.46012(6) -0.37898(8) 0.0300(2) Uani 1 1 d . . .
C8 C 0.01769(15) 0.64211(9) -0.17977(9) 0.0279(3) Uani 1 1 d . . .
H8 H 0.0500 0.6591 -0.2157 0.033 Uiso 1 1 calc R A .
O9 O 0.11439(16) 0.66921(9) 0.29215(11) 0.0258(3) Uani 0.70 1 d P F 1
C9 C -0.06331(14) 0.58201(8) -0.20355(9) 0.0259(3) Uani 1 1 d . A .
H9 H -0.0860 0.5567 -0.2559 0.031 Uiso 1 1 calc R . .
O10 O -0.4060(6) 0.3751(3) -0.2139(4) 0.0187(10) Uani 0.20 1 d P A 2
C10 C -0.11448(13) 0.55652(7) -0.15137(8) 0.0208(3) Uani 1 1 d . . .
O11 O -0.3713(10) 0.3786(5) -0.0778(5) 0.0239(16) Uani 0.20 1 d P A 2
C11 C -0.19540(13) 0.49361(7) -0.17480(9) 0.0237(3) Uani 1 1 d . A .
H11 H -0.2161 0.4679 -0.2265 0.028 Uiso 1 1 calc R . .
C12 C -0.11032(13) 0.61162(6) 0.05906(8) 0.0179(2) Uani 1 1 d . A .
H12A H -0.0087 0.6169 0.0997 0.021 Uiso 1 1 calc R . .
H12B H -0.1443 0.5822 0.0898 0.021 Uiso 1 1 calc R . .
C13 C -0.17631(13) 0.68611(6) 0.04148(8) 0.0164(2) Uani 1 1 d . . .
C14 C -0.09297(13) 0.74691(7) 0.07623(8) 0.0169(2) Uani 1 1 d . A .
C15 C -0.15061(13) 0.81814(6) 0.05717(8) 0.0165(2) Uani 1 1 d . . .
C16 C -0.29152(13) 0.82682(6) 0.00420(8) 0.0168(2) Uani 1 1 d . A .
H16 H -0.3294 0.8741 -0.0103 0.020 Uiso 1 1 calc R . .
C17 C -0.38157(13) 0.76660(6) -0.02921(8) 0.0163(2) Uani 1 1 d . . .
C18 C -0.52779(13) 0.77575(7) -0.07957(8) 0.0193(2) Uani 1 1 d . A .
H18 H -0.5660 0.8229 -0.0957 0.023 Uiso 1 1 calc R . .
C19 C -0.61439(14) 0.71713(7) -0.10522(9) 0.0228(3) Uani 1 1 d . . .
H19 H -0.7121 0.7237 -0.1387 0.027 Uiso 1 1 calc R A .
C20 C -0.55764(14) 0.64713(7) -0.08166(9) 0.0237(3) Uani 1 1 d . A .
H20 H -0.6179 0.6068 -0.0976 0.028 Uiso 1 1 calc R . .
C21 C -0.41731(14) 0.63613(7) -0.03631(9) 0.0203(3) Uani 1 1 d . . .
H21 H -0.3820 0.5883 -0.0233 0.024 Uiso 1 1 calc R A .
C22 C -0.32322(13) 0.69552(6) -0.00834(8) 0.0166(2) Uani 1 1 d . A .
C23 C -0.05736(13) 0.88314(7) 0.09311(8) 0.0184(2) Uani 1 1 d . A .
C24 C -0.3514(9) 0.3997(5) -0.1363(6) 0.0134(19) Uiso 0.20 1 d P A 2
N1A N -0.47448(13) 0.24269(6) -0.16630(8) 0.0258(3) Uani 1 1 d . . .
C2A C -0.4974(3) 0.21320(10) -0.24768(14) 0.0261(4) Uani 0.75 1 d P G 3
H2A1 H -0.4173 0.2239 -0.2530 0.031 Uiso 0.75 1 calc PR G 3
H2A2 H -0.5816 0.2348 -0.2990 0.031 Uiso 0.75 1 calc PR G 3
C3A C -0.51615(15) 0.12883(7) -0.24553(9) 0.0241(3) Uani 1 1 d . . .
H3A1 H -0.6150 0.1158 -0.2860 0.029 Uiso 1 1 calc R G 3
H3A2 H -0.4615 0.1036 -0.2657 0.029 Uiso 1 1 calc R G 3
N4A N -0.46869(11) 0.10645(6) -0.15462(7) 0.0195(2) Uani 1 1 d . G .
C5A C -0.56289(14) 0.13711(7) -0.13015(9) 0.0212(3) Uani 1 1 d . . .
H5A1 H -0.5269 0.1261 -0.0673 0.025 Uiso 1 1 calc R G .
H5A2 H -0.6557 0.1147 -0.1668 0.025 Uiso 1 1 calc R . .
C6A C -0.57563(18) 0.21943(8) -0.14412(11) 0.0326(3) Uani 1 1 d . G .
H6A1 H -0.6708 0.2322 -0.1928 0.039 Uiso 1 1 calc R . .
H6A2 H -0.5566 0.2439 -0.0895 0.039 Uiso 1 1 calc R . .
C7A C -0.3346(2) 0.21689(11) -0.08787(15) 0.0298(4) Uani 0.75 1 d P G 3
H7A1 H -0.2578 0.2392 -0.0901 0.036 Uiso 0.75 1 calc PR G 3
H7A2 H -0.3250 0.2308 -0.0314 0.036 Uiso 0.75 1 calc PR G 3
C8A C -0.32940(14) 0.13654(8) -0.09380(10) 0.0289(3) Uani 1 1 d . . .
H8A1 H -0.2679 0.1236 -0.1150 0.035 Uiso 1 1 calc R G 3
H8A2 H -0.2900 0.1153 -0.0342 0.035 Uiso 1 1 calc R G 3
N1B N 0.09137(17) 1.04441(8) 0.15181(12) 0.0181(3) Uani 0.75 1 d P H 1
C2B C 0.21564(18) 1.02520(10) 0.14837(12) 0.0229(4) Uani 0.75 1 d P H 1
H2B1 H 0.1894 1.0208 0.0861 0.027 Uiso 0.75 1 calc PR H 1
H2B2 H 0.2546 0.9785 0.1785 0.027 Uiso 0.75 1 calc PR H 1
C3B C 0.32362(18) 1.08566(10) 0.19533(12) 0.0233(4) Uani 0.75 1 d P H 1
H3B1 H 0.4120 1.0645 0.2433 0.028 Uiso 0.75 1 calc PR H 1
H3B2 H 0.3412 1.1090 0.1525 0.028 Uiso 0.75 1 calc PR H 1
N4B N 0.2764(3) 1.14023(13) 0.23284(17) 0.0184(5) Uani 0.75 1 d P H 1
C5B C 0.14838(19) 1.17302(9) 0.16127(12) 0.0251(4) Uani 0.75 1 d P H 1
H5B1 H 0.1682 1.1995 0.1212 0.030 Uiso 0.75 1 calc PR H 1
H5B2 H 0.1137 1.2082 0.1866 0.030 Uiso 0.75 1 calc PR H 1
C6B C 0.03540(18) 1.11568(9) 0.10777(11) 0.0200(3) Uani 0.75 1 d P H 1
H6B1 H -0.0500 1.1276 0.1067 0.024 Uiso 0.75 1 calc PR H 1
H6B2 H 0.0124 1.1141 0.0460 0.024 Uiso 0.75 1 calc PR H 1
C7B C 0.13131(18) 1.04772(9) 0.24666(11) 0.0198(3) Uani 0.75 1 d P H 1
H7B1 H 0.1643 0.9999 0.2751 0.024 Uiso 0.75 1 calc PR H 1
H7B2 H 0.0502 1.0617 0.2496 0.024 Uiso 0.75 1 calc PR H 1
C8B C 0.2480(2) 1.10434(10) 0.29481(12) 0.0253(4) Uani 0.75 1 d P H 1
H8B1 H 0.2203 1.1409 0.3229 0.030 Uiso 0.75 1 calc PR H 1
H8B2 H 0.3335 1.0804 0.3421 0.030 Uiso 0.75 1 calc PR H 1
N1C N 0.0754(6) 1.0428(3) 0.1735(4) 0.0192(15) Uiso 0.25 1 d P I 2
H1C H 0.0063 1.0079 0.1466 0.023 Uiso 0.25 1 calc PR I 2
C2C C 0.1200(6) 1.0628(3) 0.1112(4) 0.0261(11) Uiso 0.25 1 d P I 2
H2C1 H 0.0386 1.0771 0.0530 0.031 Uiso 0.25 1 calc PR I 2
H2C2 H 0.1657 1.0212 0.1023 0.031 Uiso 0.25 1 calc PR I 2
C3C C 0.2224(6) 1.1265(3) 0.1531(4) 0.0275(11) Uiso 0.25 1 d P I 2
H3C1 H 0.3050 1.1171 0.1500 0.033 Uiso 0.25 1 calc PR I 2
H3C2 H 0.1776 1.1712 0.1195 0.033 Uiso 0.25 1 calc PR I 2
N4C N 0.2655(10) 1.1360(5) 0.2469(6) 0.021(2) Uiso 0.25 1 d P I 2
C5C C 0.1394(6) 1.1611(3) 0.2456(4) 0.0238(11) Uiso 0.25 1 d P I 2
H5C1 H 0.1124 1.2097 0.2186 0.029 Uiso 0.25 1 calc PR I 2
H5C2 H 0.1613 1.1645 0.3071 0.029 Uiso 0.25 1 calc PR I 2
C6C C 0.0171(6) 1.1080(3) 0.1921(4) 0.0265(11) Uiso 0.25 1 d P I 2
H6C1 H -0.0239 1.0943 0.2268 0.032 Uiso 0.25 1 calc PR I 2
H6C2 H -0.0560 1.1306 0.1360 0.032 Uiso 0.25 1 calc PR I 2
C7C C 0.1927(6) 1.0129(3) 0.2567(4) 0.0234(10) Uiso 0.25 1 d P I 2
H7C1 H 0.2220 0.9660 0.2454 0.028 Uiso 0.25 1 calc PR I 2
H7C2 H 0.1652 1.0051 0.3000 0.028 Uiso 0.25 1 calc PR I 2
C8C C 0.3133(6) 1.0684(3) 0.2934(4) 0.0280(12) Uiso 0.25 1 d P I 2
H8C1 H 0.3521 1.0764 0.3573 0.034 Uiso 0.25 1 calc PR I 2
H8C2 H 0.3881 1.0489 0.2869 0.034 Uiso 0.25 1 calc PR I 2
C1D C -0.3329(6) 0.2221(3) -0.1265(5) 0.0273(13) Uiso 0.25 1 d P G 4
H1D1 H -0.2713 0.2535 -0.0753 0.033 Uiso 0.25 1 calc PR G 4
H1D2 H -0.3043 0.2246 -0.1697 0.033 Uiso 0.25 1 calc PR G 4
C2D C -0.5553(6) 0.2038(3) -0.2647(4) 0.0200(14) Uiso 0.25 1 d P G 4
H2D1 H -0.6571 0.2096 -0.2950 0.024 Uiso 0.25 1 calc PR G 4
H2D2 H -0.5247 0.2246 -0.3024 0.024 Uiso 0.25 1 calc PR G 4
H7W2 H -0.3455 1.0420 0.0942 0.031(5) Uiso 1 1 d R . .

loop_
_atom_site_aniso_label
_atom_site_aniso_U_11
_atom_site_aniso_U_22
_atom_site_aniso_U_33
_atom_site_aniso_U_23
_atom_site_aniso_U_13
_atom_site_aniso_U_12
O1 0.0307(8) 0.0152(6) 0.0229(7) -0.0050(5) 0.0097(6) -0.0022(5)
C1 0.0205(9) 0.0128(8) 0.0217(9) 0.0027(7) 0.0087(9) 0.0009(6)
O2 0.0334(8) 0.0183(7) 0.0259(11) -0.0019(9) 0.0163(10) -0.0090(6)
C2 0.0189(6) 0.0124(6) 0.0263(7) -0.0023(5) 0.0029(5) 0.0025(5)
O3 0.0317(5) 0.0148(4) 0.0387(6) 0.0019(4) 0.0217(5) -0.0023(4)
C3 0.0193(6) 0.0137(6) 0.0263(6) 0.0017(5) 0.0104(5) 0.0026(5)
O4 0.0196(4) 0.0186(4) 0.0215(5) -0.0023(3) 0.0072(4) 0.0010(3)
C4 0.0185(6) 0.0132(5) 0.0190(6) -0.0006(4) 0.0090(5) 0.0017(4)
O5 0.0215(5) 0.0196(5) 0.0299(5) -0.0029(4) 0.0131(4) -0.0026(4)
C5 0.0165(5) 0.0164(6) 0.0159(6) 0.0002(4) 0.0070(5) 0.0032(4)
O6 0.0253(5) 0.0149(4) 0.0302(5) -0.0034(4) 0.0099(4) -0.0014(4)
C6 0.0195(6) 0.0206(6) 0.0174(6) -0.0006(5) 0.0089(5) 0.0007(5)
O7 0.0491(7) 0.0236(5) 0.0485(7) -0.0030(5) 0.0342(6) -0.0036(5)
C7 0.0210(6) 0.0284(7) 0.0232(7) 0.0017(5) 0.0114(5) -0.0007(5)
O8 0.0311(5) 0.0173(5) 0.0331(6) -0.0057(4) 0.0115(5) -0.0004(4)
C8 0.0228(7) 0.0426(8) 0.0210(6) 0.0040(6) 0.0136(6) 0.0049(6)
O9 0.0290(8) 0.0278(8) 0.0244(8) 0.0041(6) 0.0168(7) -0.0021(6)
C9 0.0214(6) 0.0374(8) 0.0162(6) -0.0025(5) 0.0083(5) 0.0091(6)
O10 0.020(3) 0.017(2) 0.020(3) -0.0036(18) 0.012(2) -0.002(2)
C10 0.0165(6) 0.0227(6) 0.0173(6) -0.0024(5) 0.0053(5) 0.0059(5)
O11 0.038(3) 0.018(3) 0.023(4) 0.001(3) 0.021(4) -0.003(2)
C11 0.0208(6) 0.0195(6) 0.0192(6) -0.0052(5) 0.0032(5) 0.0065(5)
C12 0.0238(6) 0.0136(5) 0.0168(6) 0.0009(4) 0.0113(5) 0.0011(5)
C13 0.0231(6) 0.0148(5) 0.0140(5) 0.0003(4) 0.0117(5) 0.0009(5)
C14 0.0200(6) 0.0175(6) 0.0137(5) -0.0005(4) 0.0094(5) 0.0007(5)
C15 0.0227(6) 0.0149(6) 0.0139(5) -0.0011(4) 0.0112(5) -0.0013(5)
C16 0.0238(6) 0.0145(5) 0.0149(5) 0.0008(4) 0.0123(5) 0.0014(5)
C17 0.0219(6) 0.0173(6) 0.0131(5) -0.0004(4) 0.0117(5) -0.0004(5)
C18 0.0225(6) 0.0206(6) 0.0178(6) -0.0008(5) 0.0128(5) 0.0013(5)
C19 0.0206(6) 0.0269(7) 0.0243(6) -0.0038(5) 0.0142(5) -0.0018(5)
C20 0.0274(7) 0.0223(6) 0.0285(7) -0.0060(5) 0.0196(6) -0.0067(5)
C21 0.0263(6) 0.0166(6) 0.0230(6) -0.0021(5) 0.0165(5) -0.0026(5)
C22 0.0229(6) 0.0166(6) 0.0145(5) -0.0009(4) 0.0128(5) -0.0011(5)
C23 0.0238(6) 0.0174(6) 0.0162(6) -0.0026(4) 0.0123(5) -0.0024(5)
N1A 0.0373(7) 0.0127(5) 0.0360(7) -0.0023(4) 0.0255(6) -0.0051(5)
C2A 0.0461(14) 0.0187(9) 0.0230(9) 0.0024(7) 0.0248(10) 0.0001(9)
C3A 0.0329(7) 0.0215(6) 0.0189(6) -0.0029(5) 0.0146(6) -0.0021(5)
N4A 0.0238(5) 0.0150(5) 0.0217(5) 0.0025(4) 0.0135(5) 0.0004(4)
C5A 0.0257(6) 0.0178(6) 0.0241(6) 0.0043(5) 0.0160(6) 0.0017(5)
C6A 0.0532(10) 0.0208(7) 0.0438(9) 0.0109(6) 0.0394(8) 0.0105(6)
C7A 0.0260(10) 0.0356(11) 0.0280(10) -0.0109(8) 0.0147(8) -0.0132(8)
C8A 0.0203(6) 0.0349(8) 0.0267(7) 0.0050(6) 0.0096(6) 0.0018(6)
N1B 0.0199(8) 0.0159(8) 0.0189(8) -0.0033(6) 0.0109(7) -0.0018(5)
C2B 0.0232(8) 0.0210(8) 0.0274(9) -0.0073(7) 0.0155(7) -0.0012(7)
C3B 0.0218(8) 0.0237(9) 0.0297(9) -0.0053(7) 0.0174(8) -0.0025(7)
N4B 0.0239(10) 0.0160(9) 0.0179(10) -0.0013(7) 0.0128(9) -0.0034(6)
C5B 0.0259(9) 0.0164(8) 0.0274(9) 0.0002(7) 0.0105(8) 0.0000(7)
C6B 0.0209(8) 0.0203(8) 0.0180(8) 0.0010(6) 0.0098(7) 0.0021(6)
C7B 0.0210(8) 0.0202(8) 0.0195(8) 0.0011(6) 0.0117(7) -0.0019(7)
C8B 0.0302(9) 0.0299(9) 0.0186(8) -0.0042(7) 0.0149(8) -0.0105(8)

loop_
_atom_type_symbol
_atom_type_description
_atom_type_scat_dispersion_real
_atom_type_scat_dispersion_imag
_atom_type_scat_source
C C 0.0033 0.0016 'International Tables Vol C Tables 4.2.6.8 and 6.1.1.4'
H H 0.0000 0.0000 'International Tables Vol C Tables 4.2.6.8 and 6.1.1.4'
N N 0.0061 0.0033 'International Tables Vol C Tables 4.2.6.8 and 6.1.1.4'
O O 0.0106 0.0060 'International Tables Vol C Tables 4.2.6.8 and 6.1.1.4'

loop_
_geom_angle_atom_site_label_1
_geom_angle_atom_site_label_2
_geom_angle_atom_site_label_3
_geom_angle
O1 C1 O2 123.75(18)
O1 C1 C2 121.3(2)
O2 C1 C2 115.0(2)
C11 C2 C3 119.41(12)
C11 C2 C1 116.31(15)
C3 C2 C1 124.28(16)
C11 C2 C24 134.5(4)
C3 C2 C24 106.0(4)
C1 C2 C24 18.5(3)
C3 O3 H3 104.8(14)
O3 C3 C4 119.31(12)
O3 C3 C2 119.59(12)
C4 C3 C2 121.10(12)
C14 O4 H4 103.7(12)
C3 C4 C5 118.71(11)
C3 C4 C12 120.01(11)
C5 C4 C12 121.24(11)
C6 C5 C4 122.85(11)
C6 C5 C10 117.06(11)
C4 C5 C10 120.07(11)
C7 C6 C5 121.13(12)
C7 C6 H6 119.4
C5 C6 H6 119.4
H7W1 O7 H7W2 110.2
C6 C7 C8 121.29(13)
C6 C7 H7 119.4
C8 C7 H7 119.4
H8W1 O8 H8W2 103(2)
C9 C8 C7 119.36(13)
C9 C8 H8 120.3
C7 C8 H8 120.3
H9W2 O9 H9W1 101(3)
C8 C9 C10 121.07(12)
C8 C9 H9 119.5
C10 C9 H9 119.5
C11 C10 C9 121.07(12)
C11 C10 C5 118.93(12)
C9 C10 C5 120.00(12)
C24 O11 H3 93.2(12)
C2 C11 C10 121.68(12)
C2 C11 H11 119.2
C10 C11 H11 119.2
C4 C12 C13 115.24(10)
C4 C12 H12A 108.5
C13 C12 H12A 108.5
C4 C12 H12B 108.5
C13 C12 H12B 108.5
H12A C12 H12B 107.5
C14 C13 C22 118.34(11)
C14 C13 C12 119.93(11)
C22 C13 C12 121.72(11)
O4 C14 C13 119.31(11)
O4 C14 C15 119.06(11)
C13 C14 C15 121.62(11)
C16 C15 C14 119.49(11)
C16 C15 C23 120.06(11)
C14 C15 C23 120.44(11)
C15 C16 C17 121.16(11)
C15 C16 H16 119.4
C17 C16 H16 119.4
C16 C17 C18 121.00(11)
C16 C17 C22 118.97(11)
C18 C17 C22 119.98(11)
C19 C18 C17 120.62(12)
C19 C18 H18 119.7
C17 C18 H18 119.7
C18 C19 C20 119.69(12)
C18 C19 H19 120.2
C20 C19 H19 120.2
C21 C20 C19 121.24(12)
C21 C20 H20 119.4
C19 C20 H20 119.4
C20 C21 C22 120.98(12)
C20 C21 H21 119.5
C22 C21 H21 119.5
C13 C22 C21 122.44(11)
C13 C22 C17 120.13(11)
C21 C22 C17 117.38(11)
O6 C23 O5 123.09(12)
O6 C23 C15 118.43(11)
O5 C23 C15 118.47(11)
O11 C24 O10 127.1(9)
O11 C24 C2 125.3(7)
O10 C24 C2 107.5(9)
C1D N1A C2A 86.9(3)
C1D N1A C6A 129.1(3)
C2A N1A C6A 114.66(15)
C1D N1A C7A 27.4(3)
C2A N1A C7A 110.01(15)
C6A N1A C7A 104.20(13)
C1D N1A C2D 104.6(4)
C2A N1A C2D 20.5(2)
C6A N1A C2D 95.1(2)
C7A N1A C2D 123.6(2)
C1D N1A H1A 100.6(14)
C2A N1A H1A 110.9(13)
C6A N1A H1A 111.8(13)
C7A N1A H1A 104.6(14)
C2D N1A H1A 116.5(14)
N1A C2A C3A 107.70(13)
N1A C2A H2A1 110.2
C3A C2A H2A1 110.2
N1A C2A H2A2 110.2
C3A C2A H2A2 110.2
H2A1 C2A H2A2 108.5
C2D C3A N4A 114.7(3)
C2D C3A C2A 21.8(2)
N4A C3A C2A 109.33(11)
C2D C3A H3A1 88.5
N4A C3A H3A1 109.8
C2A C3A H3A1 109.8
C2D C3A H3A2 123.0
N4A C3A H3A2 109.8
C2A C3A H3A2 109.8
H3A1 C3A H3A2 108.3
C3A N4A C8A 108.75(10)
C3A N4A C5A 108.93(10)
C8A N4A C5A 107.79(11)
N4A C5A C6A 110.73(10)
N4A C5A H5A1 109.5
C6A C5A H5A1 109.5
N4A C5A H5A2 109.5
C6A C5A H5A2 109.5
H5A1 C5A H5A2 108.1
N1A C6A C5A 108.31(11)
N1A C6A H6A1 110.0
C5A C6A H6A1 110.0
N1A C6A H6A2 110.0
C5A C6A H6A2 110.0
H6A1 C6A H6A2 108.4
C8A C7A N1A 107.90(13)
C8A C7A H7A1 110.1
N1A C7A H7A1 110.1
C8A C7A H7A2 110.1
N1A C7A H7A2 110.1
H7A1 C7A H7A2 108.4
N4A C8A C7A 111.16(13)
N4A C8A C1D 106.6(2)
C7A C8A C1D 24.8(2)
N4A C8A H8A1 109.4
C7A C8A H8A1 109.4
C1D C8A H8A1 89.2
N4A C8A H8A2 109.4
C7A C8A H8A2 109.4
C1D C8A H8A2 131.4
H8A1 C8A H8A2 108.0
C6B N1B C2B 109.60(16)
C6B N1B C7B 110.12(14)
C2B N1B C7B 109.62(14)
C6B N1B H1B 108.6(15)
C2B N1B H1B 110.4(15)
C7B N1B H1B 108.4(15)
N1B C2B C3B 107.71(13)
N1B C2B H2B1 110.2
C3B C2B H2B1 110.2
N1B C2B H2B2 110.2
C3B C2B H2B2 110.2
H2B1 C2B H2B2 108.5
N4B C3B C2B 111.58(16)
N4B C3B H3B1 109.3
C2B C3B H3B1 109.3
N4B C3B H3B2 109.3
C2B C3B H3B2 109.3
H3B1 C3B H3B2 108.0
C5B N4B C3B 109.03(19)
C5B N4B C8B 109.1(2)
C3B N4B C8B 108.48(19)
N4B C5B C6B 111.54(16)
N4B C5B H5B1 109.3
C6B C5B H5B1 109.3
N4B C5B H5B2 109.3
C6B C5B H5B2 109.3
H5B1 C5B H5B2 108.0
N1B C6B C5B 107.60(14)
N1B C6B H6B1 110.2
C5B C6B H6B1 110.2
N1B C6B H6B2 110.2
C5B C6B H6B2 110.2
H6B1 C6B H6B2 108.5
N1B C7B C8B 107.81(13)
N1B C7B H7B1 110.1
C8B C7B H7B1 110.1
N1B C7B H7B2 110.1
C8B C7B H7B2 110.1
H7B1 C7B H7B2 108.5
N4B C8B C7B 111.08(16)
N4B C8B H8B1 109.4
C7B C8B H8B1 109.4
N4B C8B H8B2 109.4
C7B C8B H8B2 109.4
H8B1 C8B H8B2 108.0
C7C N1C C2C 110.9(5)
C7C N1C C6C 110.4(5)
C2C N1C C6C 109.5(5)
C7C N1C H1B 117.9(15)
C2C N1C H1B 77.7(15)
C6C N1C H1B 124.4(15)
C7C N1C H1C 108.7
C2C N1C H1C 108.7
C6C N1C H1C 108.7
H1B N1C H1C 31.2
N1C C2C C3C 107.4(5)
N1C C2C H2C1 110.2
C3C C2C H2C1 110.2
N1C C2C H2C2 110.2
C3C C2C H2C2 110.2
H2C1 C2C H2C2 108.5
N4C C3C C2C 110.2(5)
N4C C3C H3C1 109.6
C2C C3C H3C1 109.6
N4C C3C H3C2 109.6
C2C C3C H3C2 109.6
H3C1 C3C H3C2 108.1
C8C N4C C3C 110.1(7)
C8C N4C C5C 109.9(6)
C3C N4C C5C 106.6(7)
N4C C5C C6C 110.7(6)
N4C C5C H5C1 109.5
C6C C5C H5C1 109.5
N4C C5C H5C2 109.5
C6C C5C H5C2 109.5
H5C1 C5C H5C2 108.1
N1C C6C C5C 106.7(5)
N1C C6C H6C1 110.4
C5C C6C H6C1 110.4
N1C C6C H6C2 110.4
C5C C6C H6C2 110.4
H6C1 C6C H6C2 108.6
N1C C7C C8C 107.2(5)
N1C C7C H7C1 110.3
C8C C7C H7C1 110.3
N1C C7C H7C2 110.3
C8C C7C H7C2 110.3
H7C1 C7C H7C2 108.5
N4C C8C C7C 110.9(6)
N4C C8C H8C1 109.5
C7C C8C H8C1 109.5
N4C C8C H8C2 109.5
C7C C8C H8C2 109.5
H8C1 C8C H8C2 108.1
N1A C1D C8A 103.6(4)
N1A C1D H1D1 111.0
C8A C1D H1D1 111.0
N1A C1D H1D2 111.0
C8A C1D H1D2 111.0
H1D1 C1D H1D2 109.0
C3A C2D N1A 104.0(4)
C3A C2D H2D1 111.0
N1A C2D H2D1 111.0
C3A C2D H2D2 111.0
N1A C2D H2D2 111.0
H2D1 C2D H2D2 109.0

loop_
_geom_bond_atom_site_label_1
_geom_bond_atom_site_label_2
_geom_bond_distance
O1 C1 1.248(3)
C1 O2 1.286(3)
C1 C2 1.492(2)
C2 C11 1.366(2)
C2 C3 1.4358(19)
C2 C24 1.696(11)
O3 C3 1.3534(16)
O3 H3 0.95(3)
C3 C4 1.3877(17)
O4 C14 1.3633(15)
O4 H4 0.99(2)
C4 C5 1.4254(17)
C4 C12 1.5203(17)
O5 C23 1.2626(16)
C5 C6 1.4241(18)
C5 C10 1.4299(17)
O6 C23 1.2616(16)
C6 C7 1.3730(18)
C6 H6 0.9500
O7 H7W1 0.92(3)
O7 H7W2 0.8307
C7 C8 1.409(2)
C7 H7 0.9500
O8 H8W1 0.87(2)
O8 H8W2 0.89(2)
C8 C9 1.362(2)
C8 H8 0.9500
O9 H9W2 0.75(3)
O9 H9W1 0.72(3)
C9 C10 1.422(2)
C9 H9 0.9500
O10 C24 1.263(10)
C10 C11 1.4046(19)
O11 C24 1.248(11)
O11 H3 1.38(3)
C11 H11 0.9500
C12 C13 1.5225(17)
C12 H12A 0.9900
C12 H12B 0.9900
C13 C14 1.3881(17)
C13 C22 1.4267(18)
C14 C15 1.4321(17)
C15 C16 1.3702(18)
C15 C23 1.5046(17)
C16 C17 1.4146(17)
C16 H16 0.9500
C17 C18 1.4195(18)
C17 C22 1.4323(17)
C18 C19 1.3717(19)
C18 H18 0.9500
C19 C20 1.410(2)
C19 H19 0.9500
C20 C21 1.3686(19)
C20 H20 0.9500
C21 C22 1.4280(17)
C21 H21 0.9500
N1A C1D 1.425(6)
N1A C2A 1.441(2)
N1A C6A 1.4727(19)
N1A C7A 1.531(3)
N1A C2D 1.651(6)
N1A H1A 0.94(2)
C2A C3A 1.581(2)
C2A H2A1 0.9900
C2A H2A2 0.9900
C3A C2D 1.444(6)
C3A N4A 1.4716(17)
C3A H3A1 0.9900
C3A H3A2 0.9900
N4A C8A 1.4726(18)
N4A C5A 1.4753(16)
C5A C6A 1.5400(19)
C5A H5A1 0.9900
C5A H5A2 0.9900
C6A H6A1 0.9900
C6A H6A2 0.9900
C7A C8A 1.496(3)
C7A H7A1 0.9900
C7A H7A2 0.9900
C8A C1D 1.683(6)
C8A H8A1 0.9900
C8A H8A2 0.9900
N1B C6B 1.494(2)
N1B C2B 1.496(3)
N1B C7B 1.504(2)
N1B H1B 1.00(3)
C2B C3B 1.540(2)
C2B H2B1 0.9900
C2B H2B2 0.9900
C3B N4B 1.467(3)
C3B H3B1 0.9900
C3B H3B2 0.9900
N4B C5B 1.462(3)
N4B C8B 1.470(3)
C5B C6B 1.544(2)
C5B H5B1 0.9900
C5B H5B2 0.9900
C6B H6B1 0.9900
C6B H6B2 0.9900
C7B C8B 1.545(2)
C7B H7B1 0.9900
C7B H7B2 0.9900
C8B H8B1 0.9900
C8B H8B2 0.9900
N1C C7C 1.476(8)
N1C C2C 1.500(8)
N1C C6C 1.501(8)
N1C H1B 1.05(3)
N1C H1C 0.9300
C2C C3C 1.543(8)
C2C H2C1 0.9900
C2C H2C2 0.9900
C3C N4C 1.484(10)
C3C H3C1 0.9900
C3C H3C2 0.9900
N4C C8C 1.440(11)
N4C C5C 1.501(10)
C5C C6C 1.549(8)
C5C H5C1 0.9900
C5C H5C2 0.9900
C6C H6C1 0.9900
C6C H6C2 0.9900
C7C C8C 1.555(8)
C7C H7C1 0.9900
C7C H7C2 0.9900
C8C H8C1 0.9900
C8C H8C2 0.9900
C1D H1D1 0.9900
C1D H1D2 0.9900
C2D H2D1 0.9900
C2D H2D2 0.9900

loop_
_geom_hbond_atom_site_label_D
_geom_hbond_atom_site_label_H
_geom_hbond_atom_site_label_A
_geom_hbond_distance_DH
_geom_hbond_distance_HA
_geom_hbond_distance_DA
_geom_hbond_angle_DHA
_geom_hbond_site_symmetry_A
N1C H1C O6 0.93 1.73 2.640(6) 163.7 .
N1C H1C O5 0.93 2.63 3.193(6) 119.9 .
O7 H7W2 O8 0.83 1.93 2.7470(17) 166.0 4_576
O4 H4 O5 0.99(2) 1.57(2) 2.5038(14) 156(2) .
N1A H1A O2 0.94(2) 1.87(2) 2.731(2) 152(2) .
N1A H1A O10 0.94(2) 2.04(2) 2.841(5) 141.7(19) .
N1A H1A O11 0.94(2) 2.08(2) 2.869(9) 141.0(19) .
N1A H1A O1 0.94(2) 2.53(2) 3.2027(19) 129.0(17) .
N1B H1B O6 1.00(3) 1.70(3) 2.6962(19) 175(2) .
N1B H1B O5 1.00(3) 2.54(3) 3.1775(19) 121.6(18) .
O8 H8W2 N4A 0.89(2) 2.00(2) 2.8753(16) 170(2) 2_454
O7 H7W1 O6 0.92(3) 1.98(2) 2.8428(16) 155(2) .
O3 H3 O2 0.95(3) 1.69(2) 2.565(2) 153(2) .
O9 H9W2 O7 0.75(3) 2.19(3) 2.903(2) 158(3) 2_545
O8 H8W1 O1 0.87(2) 1.98(2) 2.8192(19) 164(2) .
O8 H8W1 O10 0.87(2) 2.15(2) 3.018(6) 177(2) .
O9 H9W1 O4 0.72(3) 2.25(3) 2.899(2) 149(3) .

loop_
_geom_torsion_atom_site_label_1
_geom_torsion_atom_site_label_2
_geom_torsion_atom_site_label_3
_geom_torsion_atom_site_label_4
_geom_torsion
O1 C1 C2 C11 -1.3(2)
O2 C1 C2 C11 -179.53(17)
O1 C1 C2 C3 178.10(15)
O2 C1 C2 C3 -0.1(2)
O1 C1 C2 C24 169.0(11)
O2 C1 C2 C24 -9.2(9)
C11 C2 C3 O3 -178.71(12)
C1 C2 C3 O3 1.9(2)
C24 C2 C3 O3 4.9(3)
C11 C2 C3 C4 2.03(19)
C1 C2 C3 C4 -177.36(13)
C24 C2 C3 C4 -174.4(3)
O3 C3 C4 C5 176.93(11)
C2 C3 C4 C5 -3.81(18)
O3 C3 C4 C12 -0.74(18)
C2 C3 C4 C12 178.52(11)
C3 C4 C5 C6 -174.92(12)
C12 C4 C5 C6 2.72(18)
C3 C4 C5 C10 3.55(18)
C12 C4 C5 C10 -178.81(11)
C4 C5 C6 C7 -179.45(12)
C10 C5 C6 C7 2.04(18)
C5 C6 C7 C8 0.6(2)
C6 C7 C8 C9 -2.3(2)
C7 C8 C9 C10 1.1(2)
C8 C9 C10 C11 -178.53(13)
C8 C9 C10 C5 1.65(19)
C6 C5 C10 C11 177.03(11)
C4 C5 C10 C11 -1.53(18)
C6 C5 C10 C9 -3.16(17)
C4 C5 C10 C9 178.29(11)
C3 C2 C11 C10 0.09(19)
C1 C2 C11 C10 179.52(12)
C24 C2 C11 C10 175.2(4)
C9 C10 C11 C2 179.89(12)
C5 C10 C11 C2 -0.30(19)
C3 C4 C12 C13 -115.49(13)
C5 C4 C12 C13 66.90(15)
C4 C12 C13 C14 -117.55(12)
C4 C12 C13 C22 64.13(15)
C22 C13 C14 O4 175.91(10)
C12 C13 C14 O4 -2.46(17)
C22 C13 C14 C15 -5.15(17)
C12 C13 C14 C15 176.48(11)
O4 C14 C15 C16 179.70(10)
C13 C14 C15 C16 0.76(18)
O4 C14 C15 C23 1.16(17)
C13 C14 C15 C23 -177.78(11)
C14 C15 C16 C17 2.51(17)
C23 C15 C16 C17 -178.94(10)
C15 C16 C17 C18 176.12(11)
C15 C16 C17 C22 -1.23(17)
C16 C17 C18 C19 -174.34(11)
C22 C17 C18 C19 2.99(18)
C17 C18 C19 C20 -0.27(19)
C18 C19 C20 C21 -2.5(2)
C19 C20 C21 C22 2.4(2)
C14 C13 C22 C21 -171.20(11)
C12 C13 C22 C21 7.14(17)
C14 C13 C22 C17 6.36(16)
C12 C13 C22 C17 -175.30(10)
C20 C21 C22 C13 177.94(12)
C20 C21 C22 C17 0.32(18)
C16 C17 C22 C13 -3.27(16)
C18 C17 C22 C13 179.35(10)
C16 C17 C22 C21 174.41(11)
C18 C17 C22 C21 -2.97(16)
C16 C15 C23 O6 0.04(17)
C14 C15 C23 O6 178.57(11)
C16 C15 C23 O5 -178.61(11)
C14 C15 C23 O5 -0.08(17)
C11 C2 C24 O11 169.8(7)
C3 C2 C24 O11 -14.6(10)
C1 C2 C24 O11 157.6(17)
C11 C2 C24 O10 -10.5(8)
C3 C2 C24 O10 165.1(5)
C1 C2 C24 O10 -22.7(6)
C1D N1A C2A C3A 82.2(3)
C6A N1A C2A C3A -49.8(2)
C7A N1A C2A C3A 67.2(2)
C2D N1A C2A C3A -67.8(7)
N1A C2A C3A C2D 93.7(7)
N1A C2A C3A N4A -14.6(2)
C2D C3A N4A C8A -73.2(3)
C2A C3A N4A C8A -50.41(17)
C2D C3A N4A C5A 44.0(3)
C2A C3A N4A C5A 66.82(16)
C3A N4A C5A C6A -54.00(14)
C8A N4A C5A C6A 63.84(14)
C1D N1A C6A C5A -44.3(4)
C2A N1A C6A C5A 62.94(18)
C7A N1A C6A C5A -57.36(16)
C2D N1A C6A C5A 69.1(2)
N4A C5A C6A N1A -7.51(17)
C1D N1A C7A C8A -85.4(6)
C2A N1A C7A C8A -51.11(19)
C6A N1A C7A C8A 72.26(17)
C2D N1A C7A C8A -33.9(3)
C3A N4A C8A C7A 68.52(16)
C5A N4A C8A C7A -49.43(16)
C3A N4A C8A C1D 42.7(3)
C5A N4A C8A C1D -75.2(3)
N1A C7A C8A N4A -16.16(19)
N1A C7A C8A C1D 67.6(5)
C6B N1B C2B C3B 58.67(19)
C7B N1B C2B C3B -62.30(18)
N1B C2B C3B N4B 3.3(2)
C2B C3B N4B C5B -60.9(2)
C2B C3B N4B C8B 57.8(2)
C3B N4B C5B C6B 56.3(2)
C8B N4B C5B C6B -62.0(2)
C2B N1B C6B C5B -62.99(18)
C7B N1B C6B C5B 57.68(19)
N4B C5B C6B N1B 4.3(2)
C6B N1B C7B C8B -62.39(19)
C2B N1B C7B C8B 58.27(18)
C5B N4B C8B C7B 56.9(2)
C3B N4B C8B C7B -61.8(2)
N1B C7B C8B N4B 3.9(2)
C7C N1C C2C C3C -66.9(6)
C6C N1C C2C C3C 55.2(6)
N1C C2C C3C N4C 12.2(7)
C2C C3C N4C C8C 51.4(8)
C2C C3C N4C C5C -67.8(7)
C8C N4C C5C C6C -64.5(8)
C3C N4C C5C C6C 54.8(7)
C7C N1C C6C C5C 55.0(6)
C2C N1C C6C C5C -67.4(6)
N4C C5C C6C N1C 9.8(7)
C2C N1C C7C C8C 53.3(6)
C6C N1C C7C C8C -68.2(6)
C3C N4C C8C C7C -65.8(8)
C5C N4C C8C C7C 51.4(8)
N1C C7C C8C N4C 11.9(7)
C2A N1A C1D C8A -87.9(3)
C6A N1A C1D C8A 31.8(5)
C7A N1A C1D C8A 60.2(5)
C2D N1A C1D C8A -77.5(4)
N4A C8A C1D N1A 28.2(4)
C7A C8A C1D N1A -76.6(6)
N4A C3A C2D N1A 21.6(4)
C2A C3A C2D N1A -58.8(6)
C1D N1A C2D C3A 53.3(5)
C2A N1A C2D C3A 84.3(7)
C6A N1A C2D C3A -79.3(3)
C7A N1A C2D C3A 31.5(5)
